data_4104095
loop_
_publ_author_name
'Torsten Beweries'
'Christian Fischer'
'Stephan Peitz'
'Vladimir V. Burlakov'
'Perdita Arndt'
'Wolfgang Baumann'
'Anke Spannenberg'
'Detlef Heller'
'Uwe Rosenthal'

_publ_section_title
;
 Combination of Spectroscopic Methods: In Situ NMR and UV/Vis Measurements
 To Understand the Formation of Group 4 Metallacyclopentanes from the
 Corresponding Metallacyclopropenes
;
_journal_name_full 'Journal of the American Chemical Society'
_journal_page_first 4463
_journal_page_last 4469
_journal_paper_doi 10.1021/ja809368s
_journal_volume 131
_journal_year 2009
_chemical_formula_moiety 'C24 H32 Hf'
_chemical_formula_sum 'C24 H32 Hf'
_chemical_formula_weight 498.99
_chemical_name_systematic
; 
 ? 
;
_space_group_IT_number 14
_symmetry_cell_setting monoclinic
_symmetry_space_group_name_Hall '-P 2yn'
_symmetry_space_group_name_H-M 'P 1 21/n 1'
_atom_sites_solution_hydrogens geom
_atom_sites_solution_primary direct
_atom_sites_solution_secondary difmap
_audit_creation_method SHELXL-97
_cell_angle_alpha 90.00
_cell_angle_beta 101.802(4)
_cell_angle_gamma 90.00
_cell_formula_units_Z 4
_cell_length_a 9.7076(4)
_cell_length_b 16.4786(7)
_cell_length_c 12.0871(6)
_cell_measurement_reflns_used 10862
_cell_measurement_temperature 200(2)
_cell_measurement_theta_max 27.28
_cell_measurement_theta_min 1.67
_cell_volume 1892.67(15)
_computing_cell_refinement X-AREA
_computing_data_collection 'X-AREA (Stoe & Cie, 2005)'
_computing_data_reduction 'X-RED (Stoe & Cie, 2005)'
_computing_molecular_graphics 'SHELXTL (Sheldrick, 2008)'
_computing_publication_material 'SHELXTL (Sheldrick, 2008)'
_computing_structure_refinement 'SHELXL-97 (Sheldrick, 2008)'
_computing_structure_solution 'SHELXS-97 (Sheldrick, 2008)'
_diffrn_ambient_temperature 200(2)
_diffrn_measured_fraction_theta_full 0.997
_diffrn_measured_fraction_theta_max 0.997
_diffrn_measurement_device_type 'STOE-IPDS II'
_diffrn_measurement_method 'rotation method'
_diffrn_radiation_monochromator graphite
_diffrn_radiation_source 'fine-focus sealed tube'
_diffrn_radiation_type MoK\a
_diffrn_radiation_wavelength 0.71073
_diffrn_reflns_av_R_equivalents 0.0337
_diffrn_reflns_av_sigmaI/netI 0.0184
_diffrn_reflns_limit_h_max 12
_diffrn_reflns_limit_h_min -12
_diffrn_reflns_limit_k_max 20
_diffrn_reflns_limit_k_min -20
_diffrn_reflns_limit_l_max 15
_diffrn_reflns_limit_l_min -15
_diffrn_reflns_number 28515
_diffrn_reflns_theta_full 26.74
_diffrn_reflns_theta_max 26.74
_diffrn_reflns_theta_min 2.12
_exptl_absorpt_coefficient_mu 5.515
_exptl_absorpt_correction_T_max 0.4941
_exptl_absorpt_correction_T_min 0.1442
_exptl_absorpt_correction_type numerical
_exptl_absorpt_process_details 'X-SHAPE (Stoe & Cie, 2005)'
_exptl_crystal_colour yellow
_exptl_crystal_density_diffrn 1.751
_exptl_crystal_density_method 'not measured'
_exptl_crystal_description prism
_exptl_crystal_F_000 992
_exptl_crystal_size_max 0.35
_exptl_crystal_size_mid 0.25
_exptl_crystal_size_min 0.12
_refine_diff_density_max 0.918
_refine_diff_density_min -0.818
_refine_diff_density_rms 0.076
_refine_ls_extinction_method none
_refine_ls_goodness_of_fit_ref 1.026
_refine_ls_hydrogen_treatment constr
_refine_ls_matrix_type full
_refine_ls_number_parameters 225
_refine_ls_number_reflns 4014
_refine_ls_number_restraints 6
_refine_ls_restrained_S_all 1.027
_refine_ls_R_factor_all 0.0227
_refine_ls_R_factor_gt 0.0170
_refine_ls_shift/su_max 0.002
_refine_ls_shift/su_mean 0.000
_refine_ls_structure_factor_coef Fsqd
_refine_ls_weighting_details 'calc w=1/[\s^2^(Fo^2^)+(0.0233P)^2^+0.3558P] where P=(Fo^2^+2Fc^2^)/3'
_refine_ls_weighting_scheme calc
_refine_ls_wR_factor_gt 0.0384
_refine_ls_wR_factor_ref 0.0393
_reflns_number_gt 3489
_reflns_number_total 4014
_reflns_threshold_expression >2sigma(I)
_cod_data_source_file ja809368s_si_001.cif
_cod_data_source_block ks694
_cod_database_code 4104095

loop_
_symmetry_equiv_pos_as_xyz
'x, y, z'
'-x+1/2, y+1/2, -z+1/2'
'-x, -y, -z'
'x-1/2, -y-1/2, z-1/2'

loop_
_atom_site_label
_atom_site_type_symbol
_atom_site_fract_x
_atom_site_fract_y
_atom_site_fract_z
_atom_site_U_iso_or_equiv
_atom_site_adp_type
_atom_site_occupancy
_atom_site_symmetry_multiplicity
_atom_site_calc_flag
_atom_site_refinement_flags
_atom_site_disorder_assembly
_atom_site_disorder_group
C1 C 0.3607(3) 0.15508(18) 0.6378(2) 0.0345(6) Uani 1 1 d . A .
H1A H 0.2932 0.1850 0.6739 0.041 Uiso 1 1 calc R . .
H1B H 0.3212 0.1494 0.5559 0.041 Uiso 1 1 calc R . .
C2 C 0.3996(4) 0.0715(2) 0.6949(3) 0.0516(9) Uani 1 1 d . . .
H2A H 0.3124 0.0435 0.7040 0.062 Uiso 1 1 calc R . .
H2B H 0.4454 0.0377 0.6450 0.062 Uiso 1 1 calc R . .
C3 C 0.4960(4) 0.0788(2) 0.8078(3) 0.0542(9) Uani 1 1 d . . .
H3A H 0.5121 0.0244 0.8426 0.065 Uiso 1 1 calc R . .
H3B H 0.4508 0.1130 0.8576 0.065 Uiso 1 1 calc R . .
C4 C 0.6360(3) 0.11589(19) 0.7990(2) 0.0379(7) Uani 1 1 d . A .
H4A H 0.6976 0.0755 0.7728 0.045 Uiso 1 1 calc R . .
H4B H 0.6850 0.1382 0.8726 0.045 Uiso 1 1 calc R . .
C5 C 0.6837(3) 0.31080(19) 0.8191(2) 0.0376(7) Uani 1 1 d . A .
H5A H 0.7730 0.2954 0.8621 0.045 Uiso 1 1 calc R . .
C6 C 0.5543(3) 0.29250(19) 0.8461(2) 0.0360(7) Uani 1 1 d . A .
H6A H 0.5405 0.2626 0.9102 0.043 Uiso 1 1 calc R . .
C7 C 0.4474(3) 0.32607(16) 0.7618(2) 0.0287(6) Uani 1 1 d . A .
C8 C 0.2921(3) 0.33341(19) 0.7595(3) 0.0381(7) Uani 1 1 d . . .
H8A H 0.2770 0.3712 0.8195 0.046 Uiso 1 1 calc R . .
H8B H 0.2541 0.2797 0.7747 0.046 Uiso 1 1 calc R . .
C9 C 0.2139(3) 0.3645(2) 0.6447(3) 0.0417(7) Uani 1 1 d . . .
H9A H 0.2080 0.3207 0.5880 0.050 Uiso 1 1 calc R . .
H9B H 0.1168 0.3799 0.6498 0.050 Uiso 1 1 calc R . .
C10 C 0.2878(3) 0.43742(18) 0.6066(2) 0.0385(7) Uani 1 1 d . . .
H10A H 0.2986 0.4801 0.6654 0.046 Uiso 1 1 calc R . .
H10B H 0.2295 0.4598 0.5364 0.046 Uiso 1 1 calc R . .
C11 C 0.4324(3) 0.41436(18) 0.5853(2) 0.0352(6) Uani 1 1 d . . .
H11A H 0.4211 0.3832 0.5139 0.042 Uiso 1 1 calc R . .
H11B H 0.4864 0.4642 0.5772 0.042 Uiso 1 1 calc R . .
C12 C 0.5121(3) 0.36407(16) 0.6812(2) 0.0269(5) Uani 1 1 d . A .
C13 C 0.6612(3) 0.35578(18) 0.7179(2) 0.0317(6) Uani 1 1 d . A .
C14 C 0.7719(3) 0.38676(19) 0.6587(3) 0.0419(7) Uani 1 1 d . . .
H14A H 0.8658 0.3713 0.7026 0.050 Uiso 1 1 calc R . .
H14B H 0.7673 0.4468 0.6555 0.050 Uiso 1 1 calc R . .
C15 C 0.7541(3) 0.35314(18) 0.5386(3) 0.0385(7) Uani 1 1 d . . .
H15A H 0.6813 0.3851 0.4875 0.046 Uiso 1 1 calc R . .
H15B H 0.8437 0.3596 0.5125 0.046 Uiso 1 1 calc R . .
C16 C 0.7123(3) 0.26482(16) 0.5311(2) 0.0294(6) Uani 1 1 d . A .
C17 C 0.5823(3) 0.23392(17) 0.4708(2) 0.0307(6) Uani 1 1 d . A .
H17A H 0.5078 0.2652 0.4281 0.037 Uiso 1 1 calc R . .
C18 C 0.5821(3) 0.14876(18) 0.4850(2) 0.0330(6) Uani 1 1 d . A .
H18A H 0.5074 0.1130 0.4540 0.040 Uiso 1 1 calc R . .
C19 C 0.7124(3) 0.12637(16) 0.5532(2) 0.0296(6) Uani 1 1 d . A .
C20 C 0.7740(3) 0.04281(18) 0.5790(3) 0.0386(7) Uani 1 1 d D . .
H20A H 0.7528 0.0089 0.5101 0.046 Uiso 0.697(9) 1 calc PR A 1
H20B H 0.7311 0.0168 0.6376 0.046 Uiso 0.697(9) 1 calc PR A 1
H20C H 0.7800 0.0162 0.5067 0.046 Uiso 0.303(9) 1 calc PR A 2
H20D H 0.7081 0.0106 0.6140 0.046 Uiso 0.303(9) 1 calc PR A 2
C21A C 0.9341(4) 0.0488(3) 0.6210(5) 0.0439(14) Uiso 0.697(9) 1 d PD A 1
H21A H 0.9693 -0.0042 0.6537 0.053 Uiso 0.697(9) 1 calc PR A 1
H21B H 0.9780 0.0590 0.5553 0.053 Uiso 0.697(9) 1 calc PR A 1
C22A C 0.9824(5) 0.11504(17) 0.7096(4) 0.0385(13) Uiso 0.697(9) 1 d PD A 1
H22A H 0.9367 0.1077 0.7750 0.046 Uiso 0.697(9) 1 calc PR A 1
H22B H 1.0857 0.1125 0.7368 0.046 Uiso 0.697(9) 1 calc PR A 1
C21B C 0.9177(8) 0.0396(7) 0.6559(12) 0.050(4) Uiso 0.303(9) 1 d PD A 2
H21C H 0.9684 -0.0104 0.6426 0.060 Uiso 0.303(9) 1 calc PR A 2
H21D H 0.9099 0.0414 0.7363 0.060 Uiso 0.303(9) 1 calc PR A 2
C22B C 0.9921(12) 0.1141(4) 0.6247(10) 0.048(3) Uiso 0.303(9) 1 d PD A 2
H22C H 0.9881 0.1122 0.5422 0.058 Uiso 0.303(9) 1 calc PR A 2
H22D H 1.0924 0.1099 0.6624 0.058 Uiso 0.303(9) 1 calc PR A 2
C23 C 0.9401(3) 0.19680(18) 0.6522(3) 0.0384(7) Uani 1 1 d D . .
H23A H 0.9500 0.2396 0.7108 0.046 Uiso 0.697(9) 1 calc PR A 1
H23B H 1.0054 0.2099 0.6017 0.046 Uiso 0.697(9) 1 calc PR A 1
H23C H 0.9418 0.2022 0.7340 0.046 Uiso 0.303(9) 1 calc PR A 2
H23D H 0.9971 0.2408 0.6283 0.046 Uiso 0.303(9) 1 calc PR A 2
C24 C 0.7912(3) 0.19784(16) 0.5841(2) 0.0286(6) Uani 1 1 d . A .
Hf1 Hf 0.574007(11) 0.215409(6) 0.670241(8) 0.02190(4) Uani 1 1 d . . .

loop_
_atom_site_aniso_label
_atom_site_aniso_U_11
_atom_site_aniso_U_22
_atom_site_aniso_U_33
_atom_site_aniso_U_23
_atom_site_aniso_U_13
_atom_site_aniso_U_12
C1 0.0317(14) 0.0322(15) 0.0407(14) -0.0032(12) 0.0103(11) -0.0068(12)
C2 0.059(2) 0.0437(19) 0.0540(19) 0.0050(16) 0.0167(16) -0.0211(17)
C3 0.061(2) 0.047(2) 0.061(2) 0.0256(17) 0.0260(17) 0.0037(18)
C4 0.0463(18) 0.0352(16) 0.0349(14) 0.0130(12) 0.0146(13) 0.0095(13)
C5 0.0386(16) 0.0391(16) 0.0311(14) -0.0114(12) -0.0022(12) 0.0016(13)
C6 0.0499(18) 0.0393(17) 0.0185(11) -0.0022(11) 0.0065(11) 0.0050(14)
C7 0.0365(15) 0.0263(13) 0.0249(12) -0.0021(10) 0.0099(11) 0.0018(11)
C8 0.0408(17) 0.0348(16) 0.0453(16) -0.0015(12) 0.0240(13) 0.0003(13)
C9 0.0327(15) 0.0379(17) 0.0551(18) -0.0017(14) 0.0105(13) 0.0044(13)
C10 0.0446(18) 0.0304(15) 0.0395(15) -0.0001(12) 0.0065(13) 0.0091(13)
C11 0.0465(17) 0.0263(14) 0.0346(14) 0.0034(11) 0.0120(12) 0.0026(13)
C12 0.0306(14) 0.0229(13) 0.0295(12) -0.0045(10) 0.0115(10) -0.0001(11)
C13 0.0332(14) 0.0255(13) 0.0381(14) -0.0114(12) 0.0109(11) -0.0049(12)
C14 0.0355(16) 0.0322(16) 0.0610(19) -0.0088(14) 0.0171(14) -0.0103(13)
C15 0.0466(18) 0.0253(14) 0.0501(17) 0.0042(13) 0.0248(14) -0.0047(14)
C16 0.0404(15) 0.0228(14) 0.0289(13) 0.0019(10) 0.0160(12) -0.0001(11)
C17 0.0409(16) 0.0296(15) 0.0223(12) 0.0028(10) 0.0081(11) 0.0050(12)
C18 0.0448(16) 0.0305(14) 0.0240(11) -0.0050(11) 0.0076(11) -0.0056(13)
C19 0.0420(16) 0.0237(14) 0.0254(12) 0.0000(10) 0.0119(11) 0.0031(11)
C20 0.0531(19) 0.0250(14) 0.0412(15) -0.0002(12) 0.0180(14) 0.0058(13)
C23 0.0329(15) 0.0412(17) 0.0441(16) 0.0027(13) 0.0147(13) 0.0007(13)
C24 0.0349(14) 0.0273(14) 0.0267(12) 0.0010(10) 0.0141(11) 0.0004(11)
Hf1 0.02669(6) 0.01987(6) 0.01969(5) 0.00130(4) 0.00604(4) -0.00090(5)

loop_
_atom_type_symbol
_atom_type_description
_atom_type_scat_dispersion_real
_atom_type_scat_dispersion_imag
_atom_type_scat_source
C C 0.0033 0.0016 'International Tables Vol C Tables 4.2.6.8 and 6.1.1.4'
H H 0.0000 0.0000 'International Tables Vol C Tables 4.2.6.8 and 6.1.1.4'
Hf Hf -0.5830 6.1852 'International Tables Vol C Tables 4.2.6.8 and 6.1.1.4'

loop_
_geom_angle_atom_site_label_1
_geom_angle_atom_site_label_2
_geom_angle_atom_site_label_3
_geom_angle
C2 C1 Hf1 100.48(19)
C2 C1 H1A 111.7
Hf1 C1 H1A 111.7
C2 C1 H1B 111.7
Hf1 C1 H1B 111.7
H1A C1 H1B 109.4
C3 C2 C1 112.6(3)
C3 C2 H2A 109.1
C1 C2 H2A 109.1
C3 C2 H2B 109.1
C1 C2 H2B 109.1
H2A C2 H2B 107.8
C2 C3 C4 111.9(3)
C2 C3 H3A 109.2
C4 C3 H3A 109.2
C2 C3 H3B 109.2
C4 C3 H3B 109.2
H3A C3 H3B 107.9
C3 C4 Hf1 103.0(2)
C3 C4 H4A 111.2
Hf1 C4 H4A 111.2
C3 C4 H4B 111.2
Hf1 C4 H4B 111.2
H4A C4 H4B 109.1
C6 C5 C13 109.3(3)
C6 C5 Hf1 75.96(16)
C13 C5 Hf1 74.61(15)
C6 C5 H5A 125.3
C13 C5 H5A 125.3
Hf1 C5 H5A 116.0
C5 C6 C7 108.1(3)
C5 C6 Hf1 71.54(16)
C7 C6 Hf1 76.08(15)
C5 C6 H6A 125.9
C7 C6 H6A 125.9
Hf1 C6 H6A 118.3
C12 C7 C6 107.9(3)
C12 C7 C8 122.5(2)
C6 C7 C8 129.1(3)
C12 C7 Hf1 72.42(15)
C6 C7 Hf1 71.76(16)
C8 C7 Hf1 127.82(19)
C7 C8 C9 110.7(2)
C7 C8 H8A 109.5
C9 C8 H8A 109.5
C7 C8 H8B 109.5
C9 C8 H8B 109.5
H8A C8 H8B 108.1
C10 C9 C8 111.3(3)
C10 C9 H9A 109.4
C8 C9 H9A 109.4
C10 C9 H9B 109.4
C8 C9 H9B 109.4
H9A C9 H9B 108.0
C9 C10 C11 111.2(2)
C9 C10 H10A 109.4
C11 C10 H10A 109.4
C9 C10 H10B 109.4
C11 C10 H10B 109.4
H10A C10 H10B 108.0
C12 C11 C10 110.6(2)
C12 C11 H11A 109.5
C10 C11 H11A 109.5
C12 C11 H11B 109.5
C10 C11 H11B 109.5
H11A C11 H11B 108.1
C7 C12 C13 108.0(2)
C7 C12 C11 123.1(3)
C13 C12 C11 128.3(3)
C7 C12 Hf1 75.55(16)
C13 C12 Hf1 71.82(15)
C11 C12 Hf1 125.64(18)
C5 C13 C12 106.7(3)
C5 C13 C14 126.6(3)
C12 C13 C14 126.7(3)
C5 C13 Hf1 72.36(17)
C12 C13 Hf1 75.08(15)
C14 C13 Hf1 116.70(19)
C13 C14 C15 112.2(2)
C13 C14 H14A 109.2
C15 C14 H14A 109.2
C13 C14 H14B 109.2
C15 C14 H14B 109.2
H14A C14 H14B 107.9
C16 C15 C14 112.5(2)
C16 C15 H15A 109.1
C14 C15 H15A 109.1
C16 C15 H15B 109.1
C14 C15 H15B 109.1
H15A C15 H15B 107.8
C17 C16 C24 107.1(2)
C17 C16 C15 125.3(3)
C24 C16 C15 127.5(3)
C17 C16 Hf1 71.55(15)
C24 C16 Hf1 75.93(15)
C15 C16 Hf1 116.73(18)
C18 C17 C16 108.6(2)
C18 C17 Hf1 75.88(15)
C16 C17 Hf1 75.16(15)
C18 C17 H17A 125.7
C16 C17 H17A 125.7
Hf1 C17 H17A 115.4
C19 C18 C17 107.9(3)
C19 C18 Hf1 77.33(15)
C17 C18 Hf1 71.00(15)
C19 C18 H18A 126.1
C17 C18 H18A 126.1
Hf1 C18 H18A 117.6
C18 C19 C24 108.0(2)
C18 C19 C20 129.1(3)
C24 C19 C20 122.4(3)
C18 C19 Hf1 70.65(16)
C24 C19 Hf1 72.39(15)
C20 C19 Hf1 129.13(19)
C19 C20 C21B 115.9(5)
C19 C20 C21A 110.0(3)
C19 C20 H20A 109.7
C21B C20 H20A 120.3
C21A C20 H20A 109.7
C19 C20 H20B 109.7
C21B C20 H20B 90.9
C21A C20 H20B 109.7
H20A C20 H20B 108.2
C19 C20 H20C 108.3
C21B C20 H20C 108.3
C21A C20 H20C 94.7
H20B C20 H20C 123.3
C19 C20 H20D 108.3
C21B C20 H20D 108.3
C21A C20 H20D 126.2
H20A C20 H20D 90.9
H20C C20 H20D 107.4
C22A C21A C20 114.9(4)
C22A C21A H21A 108.6
C20 C21A H21A 108.6
C22A C21A H21B 108.6
C20 C21A H21B 108.6
H21A C21A H21B 107.5
C23 C22A C21A 107.1(3)
C23 C22A H22A 110.3
C21A C22A H22A 110.3
C23 C22A H22B 110.3
C21A C22A H22B 110.3
H22A C22A H22B 108.5
C20 C21B C22B 104.3(8)
C20 C21B H21C 110.9
C22B C21B H21C 110.9
C20 C21B H21D 110.9
C22B C21B H21D 110.9
H21C C21B H21D 108.9
C21B C22B C23 118.6(9)
C21B C22B H22C 107.7
C23 C22B H22C 107.7
C21B C22B H22D 107.7
C23 C22B H22D 107.7
H22C C22B H22D 107.1
C24 C23 C22B 102.5(5)
C24 C23 C22A 113.3(3)
C24 C23 H23A 108.9
C22B C23 H23A 144.1
C22A C23 H23A 108.9
C24 C23 H23B 108.9
C22B C23 H23B 77.1
C22A C23 H23B 108.9
H23A C23 H23B 107.7
C24 C23 H23C 111.3
C22B C23 H23C 111.3
C22A C23 H23C 71.3
H23B C23 H23C 135.5
C24 C23 H23D 111.3
C22B C23 H23D 111.3
C22A C23 H23D 131.4
H23A C23 H23D 73.1
H23C C23 H23D 109.2
C19 C24 C16 108.4(2)
C19 C24 C23 122.8(3)
C16 C24 C23 128.6(3)
C19 C24 Hf1 75.77(16)
C16 C24 Hf1 71.41(16)
C23 C24 Hf1 123.89(18)
C4 Hf1 C1 84.58(11)
C4 Hf1 C17 135.42(10)
C1 Hf1 C17 95.60(10)
C4 Hf1 C5 86.87(11)
C1 Hf1 C5 130.73(11)
C17 Hf1 C5 122.95(10)
C4 Hf1 C13 119.03(11)
C1 Hf1 C13 134.88(10)
C17 Hf1 C13 91.95(9)
C5 Hf1 C13 33.03(10)
C4 Hf1 C16 126.76(10)
C1 Hf1 C16 128.87(10)
C17 Hf1 C16 33.29(10)
C5 Hf1 C16 94.16(10)
C13 Hf1 C16 69.42(9)
C4 Hf1 C18 104.18(11)
C1 Hf1 C18 81.21(10)
C17 Hf1 C18 33.11(9)
C5 Hf1 C18 147.56(11)
C13 Hf1 C18 122.82(9)
C16 Hf1 C18 54.66(9)
C4 Hf1 C6 80.77(11)
C1 Hf1 C6 98.25(11)
C17 Hf1 C6 142.41(9)
C5 Hf1 C6 32.49(11)
C13 Hf1 C6 54.31(10)
C16 Hf1 C6 123.32(10)
C18 Hf1 C6 174.90(9)
C4 Hf1 C12 134.38(10)
C1 Hf1 C12 102.47(10)
C17 Hf1 C12 89.26(9)
C5 Hf1 C12 54.24(9)
C13 Hf1 C12 33.11(9)
C16 Hf1 C12 83.45(9)
C18 Hf1 C12 121.41(9)
C6 Hf1 C12 53.67(9)
C4 Hf1 C24 94.19(10)
C1 Hf1 C24 133.17(10)
C17 Hf1 C24 54.26(9)
C5 Hf1 C24 95.78(10)
C13 Hf1 C24 85.97(9)
C16 Hf1 C24 32.66(9)
C18 Hf1 C24 53.64(9)
C6 Hf1 C24 127.85(10)
C12 Hf1 C24 110.85(9)
C4 Hf1 C7 107.56(10)
C1 Hf1 C7 83.39(10)
C17 Hf1 C7 116.76(9)
C5 Hf1 C7 53.56(10)
C13 Hf1 C7 53.96(9)
C16 Hf1 C7 115.42(9)
C18 Hf1 C7 143.03(9)
C6 Hf1 C7 32.15(9)
C12 Hf1 C7 32.03(8)
C24 Hf1 C7 139.76(9)
C4 Hf1 C19 82.56(10)
C1 Hf1 C19 102.41(10)
C17 Hf1 C19 53.74(9)
C5 Hf1 C19 124.39(10)
C13 Hf1 C19 117.52(9)
C16 Hf1 C19 53.62(8)
C18 Hf1 C19 32.02(9)
C6 Hf1 C19 151.99(9)
C12 Hf1 C19 136.92(8)
C24 Hf1 C19 31.85(9)
C7 Hf1 C19 168.93(9)

loop_
_geom_bond_atom_site_label_1
_geom_bond_atom_site_label_2
_geom_bond_distance
C1 C2 1.553(5)
C1 Hf1 2.258(3)
C1 H1A 0.9900
C1 H1B 0.9900
C2 C3 1.493(5)
C2 H2A 0.9900
C2 H2B 0.9900
C3 C4 1.513(5)
C3 H3A 0.9900
C3 H3B 0.9900
C4 Hf1 2.256(3)
C4 H4A 0.9900
C4 H4B 0.9900
C5 C6 1.394(5)
C5 C13 1.408(4)
C5 Hf1 2.461(3)
C5 H5A 0.9500
C6 C7 1.410(4)
C6 Hf1 2.517(3)
C6 H6A 0.9500
C7 C12 1.409(4)
C7 C8 1.507(4)
C7 Hf1 2.572(3)
C8 C9 1.527(4)
C8 H8A 0.9900
C8 H8B 0.9900
C9 C10 1.518(5)
C9 H9A 0.9900
C9 H9B 0.9900
C10 C11 1.527(4)
C10 H10A 0.9900
C10 H10B 0.9900
C11 C12 1.504(4)
C11 H11A 0.9900
C11 H11B 0.9900
C12 C13 1.431(4)
C12 Hf1 2.532(3)
C13 C14 1.497(4)
C13 Hf1 2.490(3)
C14 C15 1.531(4)
C14 H14A 0.9900
C14 H14B 0.9900
C15 C16 1.509(4)
C15 H15A 0.9900
C15 H15B 0.9900
C16 C17 1.416(4)
C16 C24 1.420(4)
C16 Hf1 2.493(3)
C17 C18 1.414(4)
C17 Hf1 2.447(3)
C17 H17A 0.9500
C18 C19 1.410(4)
C18 Hf1 2.510(3)
C18 H18A 0.9500
C19 C24 1.413(4)
C19 C20 1.508(4)
C19 Hf1 2.595(3)
C20 C21B 1.510(7)
C20 C21A 1.537(3)
C20 H20A 0.9900
C20 H20B 0.9900
C20 H20C 0.9900
C20 H20D 0.9900
C21A C22A 1.534(3)
C21A H21A 0.9900
C21A H21B 0.9900
C22A C23 1.533(3)
C22A H22A 0.9900
C22A H22B 0.9900
C21B C22B 1.511(7)
C21B H21C 0.9900
C21B H21D 0.9900
C22B C23 1.514(7)
C22B H22C 0.9900
C22B H22D 0.9900
C23 C24 1.509(4)
C23 H23A 0.9900
C23 H23B 0.9900
C23 H23C 0.9900
C23 H23D 0.9900
C24 Hf1 2.552(3)
